data_2224259
loop_
_publ_author_name
'Cheng, Xiao-Li'
'Gao, Shan'
'Ng, Seik Weng'

_publ_section_title
;
 Ammonium
 tris(3-aminopyrazine-2-carboxylato-\k^2^<i>N</i>^1^,<i>O</i>)nickelate(II)
 trihydrate
;
_journal_coeditor_code HB5228
_journal_issue 12
_journal_name_full 'Acta Crystallographica Section E'
_journal_page_first m1631
_journal_page_last m1632
_journal_paper_doi 10.1107/S1600536809048363
_journal_volume 65
_journal_year 2009
_chemical_formula_iupac '(N H4) [Ni (C5 H4 N3 O2)3], 3H2 O'
_chemical_formula_moiety 'N H4 +, C15 H12 N9 Ni O6 -, 3(H2 O)'
_chemical_formula_sum 'C15 H22 N10 Ni O9'
_chemical_formula_weight 545.14
_chemical_name_systematic
;
Ammonium
tris(3-aminopyrazine-2-carboxylato-\k^2^<i>N</i>^1^,<i>O</i>)nickelate(II)
trihydrate
;
_space_group_IT_number 14
_symmetry_cell_setting monoclinic
_symmetry_space_group_name_Hall '-P 2yn'
_symmetry_space_group_name_H-M 'P 1 21/n 1'
_atom_sites_solution_hydrogens geom
_atom_sites_solution_primary direct
_atom_sites_solution_secondary difmap
_audit_creation_method SHELXL-97
_cell_angle_alpha 90.00
_cell_angle_beta 97.5214(8)
_cell_angle_gamma 90.00
_cell_formula_units_Z 4
_cell_length_a 11.2092(3)
_cell_length_b 14.7061(4)
_cell_length_c 13.7540(4)
_cell_measurement_reflns_used 17239
_cell_measurement_temperature 293(2)
_cell_measurement_theta_max 27.5
_cell_measurement_theta_min 3.2
_cell_volume 2247.75(11)
_computing_cell_refinement 'RAPID-AUTO (Rigaku, 1998)'
_computing_data_collection 'RAPID-AUTO (Rigaku, 1998)'
_computing_data_reduction 'CrystalClear (Rigaku/MSC, 2002)'
_computing_molecular_graphics 'X-SEED (Barbour, 2001)'
_computing_publication_material 'publCIF (Westrip, 2009)'
_computing_structure_refinement 'SHELXL97 (Sheldrick, 2008)'
_computing_structure_solution 'SHELXS97 (Sheldrick, 2008)'
_diffrn_ambient_temperature 293(2)
_diffrn_measured_fraction_theta_full 0.998
_diffrn_measured_fraction_theta_max 0.998
_diffrn_measurement_device_type 'Rigaku R-AXIS RAPID IP diffractometer'
_diffrn_measurement_method '\w scan'
_diffrn_radiation_monochromator graphite
_diffrn_radiation_source 'fine-focus sealed tube'
_diffrn_radiation_type MoK\a
_diffrn_radiation_wavelength 0.71073
_diffrn_reflns_av_R_equivalents 0.0278
_diffrn_reflns_av_sigmaI/netI 0.0270
_diffrn_reflns_limit_h_max 14
_diffrn_reflns_limit_h_min -14
_diffrn_reflns_limit_k_max 19
_diffrn_reflns_limit_k_min -19
_diffrn_reflns_limit_l_max 17
_diffrn_reflns_limit_l_min -17
_diffrn_reflns_number 21341
_diffrn_reflns_theta_full 27.44
_diffrn_reflns_theta_max 27.44
_diffrn_reflns_theta_min 3.15
_diffrn_standards_decay_% 0
_diffrn_standards_interval_count 0
_diffrn_standards_interval_time 0
_diffrn_standards_number 0
_exptl_absorpt_coefficient_mu 0.933
_exptl_absorpt_correction_T_max 0.8426
_exptl_absorpt_correction_T_min 0.7801
_exptl_absorpt_correction_type multi-scan
_exptl_absorpt_process_details '(ABSCOR; Higashi, 1995)'
_exptl_crystal_colour Green
_exptl_crystal_density_diffrn 1.611
_exptl_crystal_density_method 'not measured'
_exptl_crystal_description Block
_exptl_crystal_F_000 1128
_exptl_crystal_size_max 0.28
_exptl_crystal_size_mid 0.22
_exptl_crystal_size_min 0.19
_refine_diff_density_max 0.467
_refine_diff_density_min -0.259
_refine_ls_extinction_method none
_refine_ls_goodness_of_fit_ref 1.024
_refine_ls_hydrogen_treatment mixed
_refine_ls_matrix_type full
_refine_ls_number_parameters 380
_refine_ls_number_reflns 5114
_refine_ls_number_restraints 25
_refine_ls_restrained_S_all 1.022
_refine_ls_R_factor_all 0.0428
_refine_ls_R_factor_gt 0.0345
_refine_ls_shift/su_max 0.001
_refine_ls_shift/su_mean 0.001
_refine_ls_structure_factor_coef Fsqd
_refine_ls_weighting_details 'calc w=1/[\s^2^(Fo^2^)+(0.0582P)^2^+0.5222P] where P=(Fo^2^+2Fc^2^)/3'
_refine_ls_weighting_scheme calc
_refine_ls_wR_factor_gt 0.0898
_refine_ls_wR_factor_ref 0.0956
_reflns_number_gt 4322
_reflns_number_total 5114
_reflns_threshold_expression I>2\s(I)
_cod_data_source_file hb5228.cif
_cod_data_source_block I
_cod_depositor_comments
;
The following automatic conversions were performed:
'_symmetry_cell_setting' value 'Monoclinic' changed to 'monoclinic'
according to '/home/saulius/struct/CIF-dictionaries/cif_core.dic'
dictionary named 'cif_core.dic' version 2.4.1 from
2010-06-29.

'_exptl_absorpt_correction_type' value 'Multi-scan' changed
to 'multi-scan' according to
'/home/saulius/struct/CIF-dictionaries/cif_core.dic' dictionary named
'cif_core.dic' version 2.4.1 from 2010-06-29.

Automatic conversion script
Id: cif_fix_enum 1527 2010-12-29 10:47:43Z saulius 

The following automatic conversions were performed:

'_symmetry_cell_setting' value 'Monoclinic' changed to 'monoclinic'
according to /home/saulius/struct/CIF-dictionaries/cif_core.dic
dictionary named 'cif_core.dic' version 2.4.1 from
2010-06-29.

'_exptl_absorpt_correction_type' value 'Multi-scan'
changed to 'multi-scan' according to
/home/saulius/struct/CIF-dictionaries/cif_core.dic dictionary named
'cif_core.dic' version 2.4.1 from 2010-06-29.

Automatic conversion script
Id: cif_fix_values 1715 2011-07-08 13:25:40Z adriana 
;
_cod_original_sg_symbol_H-M 'P 21/n'
_cod_database_code 2224259
_cod_database_fobs_code 2224259

loop_
_symmetry_equiv_pos_as_xyz
'x, y, z'
'-x+1/2, y+1/2, -z+1/2'
'-x, -y, -z'
'x-1/2, -y-1/2, z-1/2'

loop_
_atom_site_type_symbol
_atom_site_label
_atom_site_fract_x
_atom_site_fract_y
_atom_site_fract_z
_atom_site_U_iso_or_equiv
_atom_site_adp_type
_atom_site_calc_flag
_atom_site_refinement_flags
_atom_site_occupancy
_atom_site_disorder_assembly
_atom_site_disorder_group
Ni Ni1 0.31748(2) 0.668273(15) 0.689311(16) 0.03143(9) Uani d . 1 . .
O O1 0.42705(12) 0.74401(9) 0.78914(10) 0.0399(3) Uani d . 1 . .
O O2 0.46912(13) 0.77268(10) 0.94948(10) 0.0483(3) Uani d . 1 . .
O O3 0.37891(13) 0.72843(9) 0.57068(10) 0.0446(3) Uani d . 1 . .
O O4 0.33775(17) 0.83556(12) 0.45711(12) 0.0616(5) Uani d . 1 . .
O O5 0.21564(11) 0.57245(9) 0.60709(9) 0.0391(3) Uani d . 1 . .
O O6 0.22619(12) 0.43404(11) 0.54208(12) 0.0536(4) Uani d . 1 . .
O O1W 0.5686(2) 0.8674(2) 0.67787(15) 0.0930(8) Uani d D 1 . .
O O2W 0.53958(16) 1.06663(15) 0.88906(13) 0.0643(5) Uani d D 1 . .
O O3W 0.3437(3) 0.8148(3) 0.25454(17) 0.0980(8) Uani d D 1 . .
N N1 0.25466(14) 0.62854(10) 0.81904(11) 0.0341(3) Uani d . 1 . .
N N2 0.15754(17) 0.62107(13) 0.99403(13) 0.0500(4) Uani d . 1 . .
N N3 0.2905(2) 0.73064(15) 1.06019(13) 0.0525(5) Uani d D 1 . .
N N4 0.19233(13) 0.77229(10) 0.65903(10) 0.0327(3) Uani d . 1 . .
N N5 0.03798(15) 0.91375(11) 0.59648(12) 0.0410(4) Uani d . 1 . .
N N6 0.14458(19) 0.94291(14) 0.46855(15) 0.0560(5) Uani d D 1 . .
N N7 0.44529(13) 0.56953(10) 0.67977(10) 0.0307(3) Uani d . 1 . .
N N8 0.60635(14) 0.44427(11) 0.62184(12) 0.0389(4) Uani d . 1 . .
N N9 0.45018(16) 0.36067(12) 0.54171(13) 0.0418(4) Uani d D 1 . .
N N10 0.6367(2) 0.88322(17) 0.87878(16) 0.0609(5) Uani d D 1 . .
C C1 0.40689(16) 0.73693(12) 0.87734(13) 0.0352(4) Uani d . 1 . .
C C2 0.30163(16) 0.67882(12) 0.89515(13) 0.0331(4) Uani d . 1 . .
C C3 0.25094(18) 0.67630(13) 0.98471(14) 0.0389(4) Uani d . 1 . .
C C4 0.1158(2) 0.56992(16) 0.91715(16) 0.0528(5) Uani d . 1 . .
H H4 0.0521 0.5307 0.9229 0.063 Uiso calc R 1 . .
C C5 0.16254(19) 0.57242(14) 0.82959(15) 0.0429(4) Uani d . 1 . .
H H5 0.1305 0.5354 0.7778 0.052 Uiso calc R 1 . .
C C6 0.31612(18) 0.79401(13) 0.53101(13) 0.0385(4) Uani d . 1 . .
C C7 0.21035(17) 0.82128(11) 0.58056(13) 0.0321(4) Uani d . 1 . .
C C8 0.13109(17) 0.89357(12) 0.54759(13) 0.0368(4) Uani d . 1 . .
C C9 0.02365(18) 0.86309(14) 0.67384(14) 0.0413(4) Uani d . 1 . .
H H9 -0.0410 0.8758 0.7077 0.050 Uiso calc R 1 . .
C C10 0.09911(17) 0.79277(14) 0.70670(13) 0.0390(4) Uani d . 1 . .
H H10 0.0855 0.7596 0.7618 0.047 Uiso calc R 1 . .
C C11 0.27182(16) 0.50055(13) 0.58777(13) 0.0345(4) Uani d . 1 . .
C C12 0.40521(15) 0.49993(12) 0.62341(12) 0.0294(3) Uani d . 1 . .
C C13 0.48649(16) 0.43358(12) 0.59462(12) 0.0316(4) Uani d . 1 . .
C C14 0.64164(17) 0.51541(14) 0.67792(15) 0.0418(4) Uani d . 1 . .
H H14 0.7237 0.5235 0.6970 0.050 Uiso calc R 1 . .
C C15 0.56347(16) 0.57786(13) 0.70937(14) 0.0379(4) Uani d . 1 . .
H H15 0.5924 0.6252 0.7507 0.045 Uiso calc R 1 . .
H H1W1 0.518(4) 0.826(3) 0.681(3) 0.16(2) Uiso d D 1 . .
H H1W2 0.587(4) 0.871(3) 0.6200(14) 0.138(16) Uiso d D 1 . .
H H2W1 0.4664(10) 1.071(2) 0.8988(19) 0.079(10) Uiso d D 1 . .
H H2W2 0.586(2) 1.078(3) 0.9408(15) 0.123(15) Uiso d D 1 . .
H H3W1 0.366(6) 0.861(2) 0.290(3) 0.20(3) Uiso d D 1 . .
H H3W2 0.325(6) 0.772(3) 0.292(3) 0.21(3) Uiso d D 1 . .
H H31 0.3539(16) 0.7617(16) 1.056(2) 0.064(8) Uiso d D 1 . .
H H32 0.259(2) 0.724(2) 1.1133(13) 0.076(9) Uiso d D 1 . .
H H61 0.2078(15) 0.9305(16) 0.4426(16) 0.054(7) Uiso d D 1 . .
H H62 0.0924(18) 0.9821(13) 0.4466(18) 0.058(7) Uiso d D 1 . .
H H91 0.3745(10) 0.3567(18) 0.5212(19) 0.059(7) Uiso d D 1 . .
H H92 0.5008(17) 0.3270(13) 0.5183(17) 0.048(7) Uiso d D 1 . .
H H101 0.592(2) 0.8458(15) 0.9058(17) 0.079(10) Uiso d D 1 . .
H H102 0.627(3) 0.871(2) 0.8169(8) 0.106(13) Uiso d D 1 . .
H H103 0.612(3) 0.9371(9) 0.887(2) 0.16(2) Uiso d D 1 . .
H H104 0.7095(10) 0.876(2) 0.902(2) 0.124(15) Uiso d D 1 . .

loop_
_atom_site_aniso_label
_atom_site_aniso_U_11
_atom_site_aniso_U_22
_atom_site_aniso_U_33
_atom_site_aniso_U_12
_atom_site_aniso_U_13
_atom_site_aniso_U_23
Ni1 0.03054(14) 0.03344(14) 0.03110(13) 0.00615(9) 0.00699(9) 0.00153(9)
O1 0.0392(7) 0.0421(7) 0.0402(7) -0.0052(6) 0.0123(6) -0.0010(6)
O2 0.0463(8) 0.0536(8) 0.0440(7) -0.0107(7) 0.0029(6) -0.0063(7)
O3 0.0452(8) 0.0472(7) 0.0454(7) 0.0188(6) 0.0214(6) 0.0114(6)
O4 0.0649(11) 0.0760(11) 0.0496(9) 0.0243(9) 0.0285(8) 0.0262(8)
O5 0.0292(6) 0.0472(7) 0.0400(7) 0.0099(6) 0.0012(5) -0.0059(6)
O6 0.0326(7) 0.0540(9) 0.0713(10) 0.0016(6) -0.0046(7) -0.0237(8)
O1W 0.0979(17) 0.131(2) 0.0520(11) -0.0539(16) 0.0174(11) -0.0013(12)
O2W 0.0414(9) 0.0925(13) 0.0577(10) -0.0038(9) 0.0021(8) -0.0103(10)
O3W 0.0917(18) 0.144(2) 0.0590(12) -0.0021(17) 0.0121(12) -0.0216(15)
N1 0.0345(8) 0.0350(8) 0.0325(7) 0.0019(6) 0.0037(6) 0.0027(6)
N2 0.0528(11) 0.0581(11) 0.0419(9) -0.0058(9) 0.0163(8) 0.0059(8)
N3 0.0585(12) 0.0643(12) 0.0360(9) -0.0039(10) 0.0113(9) -0.0049(9)
N4 0.0335(8) 0.0342(7) 0.0312(7) 0.0067(6) 0.0067(6) -0.0003(6)
N5 0.0408(9) 0.0391(8) 0.0427(8) 0.0131(7) 0.0042(7) -0.0013(7)
N6 0.0556(12) 0.0564(11) 0.0582(11) 0.0224(10) 0.0161(10) 0.0245(10)
N7 0.0276(7) 0.0340(7) 0.0303(7) 0.0042(6) 0.0032(6) 0.0011(6)
N8 0.0298(8) 0.0432(8) 0.0443(8) 0.0071(7) 0.0074(7) 0.0015(7)
N9 0.0349(9) 0.0419(9) 0.0498(9) 0.0042(7) 0.0107(8) -0.0092(8)
N10 0.0507(12) 0.0779(16) 0.0551(12) -0.0199(11) 0.0108(10) -0.0007(11)
C1 0.0343(9) 0.0340(9) 0.0374(9) 0.0032(7) 0.0053(7) -0.0006(8)
C2 0.0325(9) 0.0349(9) 0.0317(8) 0.0058(7) 0.0037(7) 0.0029(7)
C3 0.0408(10) 0.0432(10) 0.0329(9) 0.0067(8) 0.0054(8) 0.0042(8)
C4 0.0518(13) 0.0584(13) 0.0501(12) -0.0145(11) 0.0138(10) 0.0067(11)
C5 0.0442(11) 0.0436(10) 0.0407(10) -0.0084(9) 0.0046(8) 0.0021(8)
C6 0.0408(10) 0.0426(10) 0.0335(9) 0.0070(8) 0.0104(8) 0.0023(8)
C7 0.0338(9) 0.0319(8) 0.0306(8) 0.0043(7) 0.0039(7) -0.0011(7)
C8 0.0387(10) 0.0340(9) 0.0368(9) 0.0043(8) 0.0014(8) 0.0007(7)
C9 0.0376(10) 0.0478(11) 0.0393(9) 0.0113(9) 0.0084(8) -0.0069(9)
C10 0.0387(10) 0.0461(10) 0.0339(9) 0.0089(8) 0.0111(8) -0.0001(8)
C11 0.0280(8) 0.0433(10) 0.0321(8) 0.0044(7) 0.0036(7) -0.0003(8)
C12 0.0269(8) 0.0330(8) 0.0288(8) 0.0038(7) 0.0050(6) 0.0027(7)
C13 0.0315(9) 0.0335(8) 0.0306(8) 0.0042(7) 0.0076(7) 0.0037(7)
C14 0.0253(9) 0.0500(11) 0.0496(11) 0.0033(8) 0.0027(8) -0.0003(9)
C15 0.0304(9) 0.0412(10) 0.0409(9) 0.0008(8) 0.0006(7) -0.0029(8)

loop_
_atom_type_symbol
_atom_type_description
_atom_type_scat_dispersion_real
_atom_type_scat_dispersion_imag
_atom_type_scat_source
C C 0.0033 0.0016 'International Tables Vol C Tables 4.2.6.8 and 6.1.1.4'
H H 0.0000 0.0000 'International Tables Vol C Tables 4.2.6.8 and 6.1.1.4'
N N 0.0061 0.0033 'International Tables Vol C Tables 4.2.6.8 and 6.1.1.4'
O O 0.0106 0.0060 'International Tables Vol C Tables 4.2.6.8 and 6.1.1.4'
Ni Ni 0.3393 1.1124 'International Tables Vol C Tables 4.2.6.8 and 6.1.1.4'

loop_
_geom_angle_atom_site_label_1
_geom_angle_atom_site_label_2
_geom_angle_atom_site_label_3
_geom_angle_site_symmetry_1
_geom_angle_site_symmetry_3
_geom_angle
_geom_angle_publ_flag
O1 Ni1 O3 . . 93.69(6) ?
O1 Ni1 O5 . . 169.25(5) ?
O3 Ni1 O5 . . 94.48(6) ?
O1 Ni1 N7 . . 93.74(6) ?
O3 Ni1 N7 . . 86.83(5) ?
O5 Ni1 N7 . . 79.76(5) ?
O1 Ni1 N4 . . 93.66(6) ?
O3 Ni1 N4 . . 79.14(5) ?
O5 Ni1 N4 . . 94.73(6) ?
N7 Ni1 N4 . . 164.51(6) ?
O1 Ni1 N1 . . 79.56(6) ?
O3 Ni1 N1 . . 170.67(6) ?
O5 Ni1 N1 . . 93.05(6) ?
N7 Ni1 N1 . . 99.95(6) ?
N4 Ni1 N1 . . 94.76(6) ?
C1 O1 Ni1 . . 115.52(12) ?
C6 O3 Ni1 . . 116.28(12) ?
C11 O5 Ni1 . . 115.38(11) ?
H1W1 O1W H1W2 . . 111(2) ?
H2W1 O2W H2W2 . . 111(2) ?
H3W1 O3W H3W2 . . 108(2) ?
C2 N1 C5 . . 119.07(16) ?
C2 N1 Ni1 . . 111.95(12) ?
C5 N1 Ni1 . . 127.91(13) ?
C4 N2 C3 . . 117.56(18) ?
C3 N3 H31 . . 117.1(19) ?
C3 N3 H32 . . 118(2) ?
H31 N3 H32 . . 124(3) ?
C7 N4 C10 . . 119.01(15) ?
C7 N4 Ni1 . . 112.91(12) ?
C10 N4 Ni1 . . 128.06(13) ?
C9 N5 C8 . . 117.40(16) ?
C8 N6 H61 . . 114.4(17) ?
C8 N6 H62 . . 120.9(18) ?
H61 N6 H62 . . 125(2) ?
C12 N7 C15 . . 119.61(15) ?
C12 N7 Ni1 . . 113.37(11) ?
C15 N7 Ni1 . . 125.84(12) ?
C14 N8 C13 . . 117.41(16) ?
C13 N9 H91 . . 116.9(18) ?
C13 N9 H92 . . 120.5(17) ?
H91 N9 H92 . . 121(2) ?
H101 N10 H102 . . 107.1(13) ?
H101 N10 H103 . . 108.6(14) ?
H102 N10 H103 . . 108.8(13) ?
H101 N10 H104 . . 110.0(13) ?
H102 N10 H104 . . 110.3(14) ?
H103 N10 H104 . . 111.9(14) ?
O2 C1 O1 . . 125.01(18) ?
O2 C1 C2 . . 118.53(16) ?
O1 C1 C2 . . 116.43(16) ?
N1 C2 C3 . . 120.28(17) ?
N1 C2 C1 . . 115.18(16) ?
C3 C2 C1 . . 124.54(17) ?
N3 C3 N2 . . 118.03(19) ?
N3 C3 C2 . . 121.75(19) ?
N2 C3 C2 . . 120.16(18) ?
N2 C4 C5 . . 123.1(2) ?
N2 C4 H4 . . 118.5 ?
C5 C4 H4 . . 118.5 ?
N1 C5 C4 . . 119.79(19) ?
N1 C5 H5 . . 120.1 ?
C4 C5 H5 . . 120.1 ?
O4 C6 O3 . . 124.70(18) ?
O4 C6 C7 . . 119.59(17) ?
O3 C6 C7 . . 115.71(16) ?
N4 C7 C8 . . 120.49(17) ?
N4 C7 C6 . . 115.85(15) ?
C8 C7 C6 . . 123.65(17) ?
N6 C8 N5 . . 117.76(17) ?
N6 C8 C7 . . 122.34(18) ?
N5 C8 C7 . . 119.90(17) ?
N5 C9 C10 . . 123.55(18) ?
N5 C9 H9 . . 118.2 ?
C10 C9 H9 . . 118.2 ?
N4 C10 C9 . . 119.64(18) ?
N4 C10 H10 . . 120.2 ?
C9 C10 H10 . . 120.2 ?
O6 C11 O5 . . 125.35(17) ?
O6 C11 C12 . . 119.08(16) ?
O5 C11 C12 . . 115.57(16) ?
N7 C12 C13 . . 120.69(15) ?
N7 C12 C11 . . 115.47(15) ?
C13 C12 C11 . . 123.71(16) ?
N9 C13 N8 . . 117.77(16) ?
N9 C13 C12 . . 122.88(16) ?
N8 C13 C12 . . 119.35(16) ?
N8 C14 C15 . . 123.63(17) ?
N8 C14 H14 . . 118.2 ?
C15 C14 H14 . . 118.2 ?
N7 C15 C14 . . 119.21(17) ?
N7 C15 H15 . . 120.4 ?
C14 C15 H15 . . 120.4 ?

loop_
_geom_bond_atom_site_label_1
_geom_bond_atom_site_label_2
_geom_bond_site_symmetry_2
_geom_bond_distance
_geom_bond_publ_flag
Ni1 O1 . 2.0476(13) y
Ni1 O3 . 2.0526(13) y
Ni1 O5 . 2.0567(13) y
Ni1 N7 . 2.0561(14) y
Ni1 N4 . 2.0805(14) y
Ni1 N1 . 2.0857(15) y
O1 C1 . 1.267(2) ?
O2 C1 . 1.252(2) ?
O3 C6 . 1.274(2) ?
O4 C6 . 1.237(2) ?
O5 C11 . 1.276(2) ?
O6 C11 . 1.237(2) ?
O1W H1W1 . 0.840(10) ?
O1W H1W2 . 0.850(10) ?
O2W H2W1 . 0.850(10) ?
O2W H2W2 . 0.840(10) ?
O3W H3W1 . 0.850(10) ?
O3W H3W2 . 0.860(10) ?
N1 C2 . 1.332(2) ?
N1 C5 . 1.345(3) ?
N2 C4 . 1.332(3) ?
N2 C3 . 1.344(3) ?
N3 C3 . 1.339(3) ?
N3 H31 . 0.854(10) ?
N3 H32 . 0.858(10) ?
N4 C7 . 1.335(2) ?
N4 C10 . 1.339(2) ?
N5 C9 . 1.326(3) ?
N5 C8 . 1.347(3) ?
N6 C8 . 1.332(3) ?
N6 H61 . 0.853(10) ?
N6 H62 . 0.849(10) ?
N7 C12 . 1.326(2) ?
N7 C15 . 1.340(2) ?
N8 C14 . 1.329(3) ?
N8 C13 . 1.356(2) ?
N9 C13 . 1.329(2) ?
N9 H91 . 0.860(10) ?
N9 H92 . 0.848(10) ?
N10 H101 . 0.861(9) ?
N10 H102 . 0.861(9) ?
N10 H103 . 0.853(9) ?
N10 H104 . 0.844(9) ?
C1 C2 . 1.503(3) ?
C2 C3 . 1.423(3) ?
C4 C5 . 1.375(3) ?
C4 H4 . 0.9300 ?
C5 H5 . 0.9300 ?
C6 C7 . 1.498(3) ?
C7 C8 . 1.421(2) ?
C9 C10 . 1.374(3) ?
C9 H9 . 0.9300 ?
C10 H10 . 0.9300 ?
C11 C12 . 1.511(2) ?
C12 C13 . 1.426(2) ?
C14 C15 . 1.377(3) ?
C14 H14 . 0.9300 ?
C15 H15 . 0.9300 ?

loop_
_geom_hbond_atom_site_label_D
_geom_hbond_atom_site_label_H
_geom_hbond_atom_site_label_A
_geom_hbond_site_symmetry_A
_geom_hbond_distance_DH
_geom_hbond_distance_HA
_geom_hbond_distance_DA
_geom_hbond_angle_DHA
_geom_hbond_publ_flag
N3 H31 O2 . 0.850(10) 2.08(2) 2.740(3) 134(2) yes
N6 H61 O4 . 0.850(10) 2.01(2) 2.701(3) 138(2) yes
N6 H62 N5 3_576 0.850(10) 2.150(10) 2.992(2) 175(2) yes
N9 H91 O6 . 0.860(10) 2.07(2) 2.733(2) 134(2) yes
N9 H92 O3 3_666 0.850(10) 2.100(10) 2.924(2) 164(2) yes
N10 H101 O2 . 0.860(10) 1.910(10) 2.756(3) 169(3) yes
N10 H102 O1w . 0.860(10) 1.940(10) 2.779(3) 164(3) yes
N10 H103 O2w . 0.850(10) 2.070(10) 2.919(3) 172(3) yes
N10 H104 N8 2_656 0.840(10) 2.36(2) 3.018(3) 135(2) yes
O1w H1w1 O1 . 0.840(10) 2.25(2) 2.964(3) 143(4) yes
O1w H1w2 N2 4_675 0.850(10) 2.000(10) 2.842(3) 171(4) yes
O2w H2w1 O5 2_556 0.850(10) 2.030(10) 2.869(2) 168(3) yes
O2w H2w2 O6 4_676 0.840(10) 1.960(10) 2.766(2) 159(3) yes
O3w H3w1 O4 . 0.850(10) 2.39(5) 2.812(3) 111(4) yes

loop_
_geom_torsion_atom_site_label_1
_geom_torsion_atom_site_label_2
_geom_torsion_atom_site_label_3
_geom_torsion_atom_site_label_4
_geom_torsion_site_symmetry_1
_geom_torsion_site_symmetry_2
_geom_torsion_site_symmetry_3
_geom_torsion_site_symmetry_4
_geom_torsion
_geom_torsion_publ_flag
O3 Ni1 O1 C1 . . . . 170.89(13) ?
O5 Ni1 O1 C1 . . . . -49.7(3) ?
N7 Ni1 O1 C1 . . . . -102.05(13) ?
N4 Ni1 O1 C1 . . . . 91.56(13) ?
N1 Ni1 O1 C1 . . . . -2.61(13) ?
O1 Ni1 O3 C6 . . . . -96.17(15) ?
O5 Ni1 O3 C6 . . . . 90.82(15) ?
N7 Ni1 O3 C6 . . . . 170.28(15) ?
N4 Ni1 O3 C6 . . . . -3.15(14) ?
O1 Ni1 O5 C11 . . . . -53.7(3) ?
O3 Ni1 O5 C11 . . . . 85.68(13) ?
N7 Ni1 O5 C11 . . . . -0.27(13) ?
N4 Ni1 O5 C11 . . . . 165.13(13) ?
N1 Ni1 O5 C11 . . . . -99.84(13) ?
O1 Ni1 N1 C2 . . . . 8.76(12) ?
O5 Ni1 N1 C2 . . . . -179.11(12) ?
N7 Ni1 N1 C2 . . . . 100.76(12) ?
N4 Ni1 N1 C2 . . . . -84.10(13) ?
O1 Ni1 N1 C5 . . . . 176.63(17) ?
O5 Ni1 N1 C5 . . . . -11.24(17) ?
N7 Ni1 N1 C5 . . . . -91.37(17) ?
N4 Ni1 N1 C5 . . . . 83.77(17) ?
O1 Ni1 N4 C7 . . . . 95.17(13) ?
O3 Ni1 N4 C7 . . . . 2.10(12) ?
O5 Ni1 N4 C7 . . . . -91.56(13) ?
N7 Ni1 N4 C7 . . . . -23.2(3) ?
N1 Ni1 N4 C7 . . . . 174.97(12) ?
O1 Ni1 N4 C10 . . . . -86.20(16) ?
O3 Ni1 N4 C10 . . . . -179.26(17) ?
O5 Ni1 N4 C10 . . . . 87.08(16) ?
N7 Ni1 N4 C10 . . . . 155.4(2) ?
N1 Ni1 N4 C10 . . . . -6.39(17) ?
O1 Ni1 N7 C12 . . . . 175.68(12) ?
O3 Ni1 N7 C12 . . . . -90.82(12) ?
O5 Ni1 N7 C12 . . . . 4.31(12) ?
N4 Ni1 N7 C12 . . . . -65.9(3) ?
N1 Ni1 N7 C12 . . . . 95.64(12) ?
O1 Ni1 N7 C15 . . . . -16.83(15) ?
O3 Ni1 N7 C15 . . . . 76.67(15) ?
O5 Ni1 N7 C15 . . . . 171.80(16) ?
N4 Ni1 N7 C15 . . . . 101.6(2) ?
N1 Ni1 N7 C15 . . . . -96.87(15) ?
Ni1 O1 C1 O2 . . . . 174.82(15) ?
Ni1 O1 C1 C2 . . . . -3.5(2) ?
C5 N1 C2 C3 . . . . -3.1(3) ?
Ni1 N1 C2 C3 . . . . 166.01(13) ?
C5 N1 C2 C1 . . . . 177.96(16) ?
Ni1 N1 C2 C1 . . . . -12.97(18) ?
O2 C1 C2 N1 . . . . -166.99(16) ?
O1 C1 C2 N1 . . . . 11.5(2) ?
O2 C1 C2 C3 . . . . 14.1(3) ?
O1 C1 C2 C3 . . . . -167.48(17) ?
C4 N2 C3 N3 . . . . 177.4(2) ?
C4 N2 C3 C2 . . . . 0.1(3) ?
N1 C2 C3 N3 . . . . -175.23(18) ?
C1 C2 C3 N3 . . . . 3.6(3) ?
N1 C2 C3 N2 . . . . 2.0(3) ?
C1 C2 C3 N2 . . . . -179.12(17) ?
C3 N2 C4 C5 . . . . -1.0(3) ?
C2 N1 C5 C4 . . . . 2.1(3) ?
Ni1 N1 C5 C4 . . . . -164.99(16) ?
N2 C4 C5 N1 . . . . 0.0(4) ?
Ni1 O3 C6 O4 . . . . -177.33(18) ?
Ni1 O3 C6 C7 . . . . 3.5(2) ?
C10 N4 C7 C8 . . . . -0.6(3) ?
Ni1 N4 C7 C8 . . . . 178.20(13) ?
C10 N4 C7 C6 . . . . -179.78(17) ?
Ni1 N4 C7 C6 . . . . -1.0(2) ?
O4 C6 C7 N4 . . . . 179.16(19) ?
O3 C6 C7 N4 . . . . -1.6(3) ?
O4 C6 C7 C8 . . . . 0.0(3) ?
O3 C6 C7 C8 . . . . 179.19(17) ?
C9 N5 C8 N6 . . . . 178.60(19) ?
C9 N5 C8 C7 . . . . -1.0(3) ?
N4 C7 C8 N6 . . . . -178.67(19) ?
C6 C7 C8 N6 . . . . 0.5(3) ?
N4 C7 C8 N5 . . . . 0.9(3) ?
C6 C7 C8 N5 . . . . -179.97(17) ?
C8 N5 C9 C10 . . . . 0.8(3) ?
C7 N4 C10 C9 . . . . 0.4(3) ?
Ni1 N4 C10 C9 . . . . -178.17(14) ?
N5 C9 C10 N4 . . . . -0.5(3) ?
Ni1 O5 C11 O6 . . . . 177.70(16) ?
Ni1 O5 C11 C12 . . . . -3.4(2) ?
C15 N7 C12 C13 . . . . 0.5(2) ?
Ni1 N7 C12 C13 . . . . 168.81(12) ?
C15 N7 C12 C11 . . . . -175.57(16) ?
Ni1 N7 C12 C11 . . . . -7.23(18) ?
O6 C11 C12 N7 . . . . -173.77(17) ?
O5 C11 C12 N7 . . . . 7.2(2) ?
O6 C11 C12 C13 . . . . 10.3(3) ?
O5 C11 C12 C13 . . . . -168.66(16) ?
C14 N8 C13 N9 . . . . -177.44(18) ?
C14 N8 C13 C12 . . . . 2.5(3) ?
N7 C12 C13 N9 . . . . 177.08(17) ?
C11 C12 C13 N9 . . . . -7.2(3) ?
N7 C12 C13 N8 . . . . -2.9(2) ?
C11 C12 C13 N8 . . . . 172.81(16) ?
C13 N8 C14 C15 . . . . 0.1(3) ?
C12 N7 C15 C14 . . . . 2.1(3) ?
Ni1 N7 C15 C14 . . . . -164.65(14) ?
N8 C14 C15 N7 . . . . -2.5(3) ?
